data_7035838
loop_
_publ_author_name
'Patel, Dipti'
'Wooles, Ashley'
'Cornish, Andrew D.'
'Steven, Lindsey'
'Davies, E. Stephen'
'Evans, David J.'
'McMaster, Jonathan'
'Lewis, William'
'Blake, Alexander J.'
'Liddle, Stephen T.'

_publ_section_title
;
 Synthesis and characterisation of halide, separated ion pair, and hydride
 cyclopentadienyl iron bis(diphenylphosphino)ethane derivatives.
;
_journal_issue 31
_journal_name_full 'Dalton transactions (Cambridge, England : 2003)'
_journal_page_first 14159
_journal_page_last 14177
_journal_paper_doi 10.1039/c5dt00704f
_journal_volume 44
_journal_year 2015
_chemical_formula_moiety 'C37 H45 Fe I P2 Si2'
_chemical_formula_sum 'C37 H45 Fe I P2 Si2'
_chemical_formula_weight 790.60
_space_group_crystal_system orthorhombic
_space_group_IT_number 61
_space_group_name_Hall '-P 2ac 2ab'
_space_group_name_H-M_alt 'P b c a'
_symmetry_space_group_name_Hall '-P 2ac 2ab'
_symmetry_space_group_name_H-M 'P b c a'
_atom_sites_solution_hydrogens geom
_atom_sites_solution_primary direct
_atom_sites_solution_secondary difmap
_audit_creation_date 2015-05-06
_audit_creation_method
;
Olex2 1.2
(compiled 2015.01.26 svn.r3150 for OlexSys, GUI svn.r4998)
;
_audit_update_record
;
2015-05-11 deposited with the CCDC.
2015-07-07 downloaded from the CCDC.
;
_cell_angle_alpha 90
_cell_angle_beta 90
_cell_angle_gamma 90
_cell_formula_units_Z 8
_cell_length_a 22.8089(6)
_cell_length_b 10.9073(3)
_cell_length_c 28.9113(9)
_cell_measurement_reflns_used 11792
_cell_measurement_temperature 90(2)
_cell_measurement_theta_max 74.5377
_cell_measurement_theta_min 3.6169
_cell_volume 7192.7(4)
_computing_cell_refinement
;
CrysAlisPro, Agilent Technologies,
Version 1.171.35.11 (release 16-05-2011 CrysAlis171 .NET)
(compiled May 16 2011,17:55:39)
;
_computing_data_collection
;
CrysAlisPro, Agilent Technologies,
Version 1.171.35.11 (release 16-05-2011 CrysAlis171 .NET)
(compiled May 16 2011,17:55:39)
;
_computing_data_reduction
;
CrysAlisPro, Agilent Technologies,
Version 1.171.35.11 (release 16-05-2011 CrysAlis171 .NET)
(compiled May 16 2011,17:55:39)
;
_computing_molecular_graphics 'Olex2 (Dolomanov et al., 2009)'
_computing_publication_material 'Olex2 (Dolomanov et al., 2009)'
_computing_structure_refinement 'ShelXL (Sheldrick, 2008)'
_computing_structure_solution 'XS (Sheldrick, 2008)'
_diffrn_ambient_temperature 90(2)
_diffrn_detector_area_resol_mean 10.3613
_diffrn_measured_fraction_theta_full 0.999
_diffrn_measured_fraction_theta_max 0.975
_diffrn_measurement_details
;
  1 omega   -8.00   19.00   1.0000   25.0000
omega____ theta____ kappa____ phi______ frames
    -      -43.9127   38.0000  -60.0000 27

  2 omega   25.00  115.00   1.0000   25.0000
omega____ theta____ kappa____ phi______ frames
    -       43.9127   38.0000  -30.0000 90

  3 omega   42.00   85.00   1.0000   25.0000
omega____ theta____ kappa____ phi______ frames
    -       43.9127 -108.0000   30.0000 43

  4 omega   38.00   74.00   1.0000  100.0000
omega____ theta____ kappa____ phi______ frames
    -      105.8472  -45.0000    0.0000 36

  5 omega   86.00  149.00   1.0000  100.0000
omega____ theta____ kappa____ phi______ frames
    -      105.8472   45.0000  150.0000 63

  6 omega   72.00  123.00   1.0000  100.0000
omega____ theta____ kappa____ phi______ frames
    -      105.8472 -134.0000  135.0000 51

  7 omega   40.00   76.00   1.0000  100.0000
omega____ theta____ kappa____ phi______ frames
    -      105.8472  -45.0000   30.0000 36

  8 omega   83.00  109.00   1.0000  100.0000
omega____ theta____ kappa____ phi______ frames
    -      105.8472 -108.0000 -149.0000 26

  9 omega   39.00   65.00   1.0000  100.0000
omega____ theta____ kappa____ phi______ frames
    -      105.8472  -45.0000   60.0000 26

 10 omega   38.00   77.00   1.0000  100.0000
omega____ theta____ kappa____ phi______ frames
    -      105.8472  -45.0000  -60.0000 39

 11 omega   60.00  120.00   1.0000  100.0000
omega____ theta____ kappa____ phi______ frames
    -      105.8472  -77.0000   90.0000 60

 12 omega   23.00  115.00   1.0000   25.0000
omega____ theta____ kappa____ phi______ frames
    -       43.9127   38.0000   60.0000 92

 13 omega  -27.00   65.00   1.0000   25.0000
omega____ theta____ kappa____ phi______ frames
    -       43.9127  -38.0000 -120.0000 92

 14 omega   14.00  115.00   1.0000   25.0000
omega____ theta____ kappa____ phi______ frames
    -       43.9127   77.0000 -180.0000 101

 15 omega   66.00   91.00   1.0000  100.0000
omega____ theta____ kappa____ phi______ frames
    -      105.8472   15.0000   90.0000 25

 16 omega   83.00  116.00   1.0000  100.0000
omega____ theta____ kappa____ phi______ frames
    -      105.8472   45.0000  -30.0000 33
;
_diffrn_measurement_device_type 'SuperNova, Single source at offset), Atlas'
_diffrn_measurement_method '\w scans'
_diffrn_orient_matrix_UB_11 -0.0121286000
_diffrn_orient_matrix_UB_12 -0.0069797000
_diffrn_orient_matrix_UB_13 -0.0523686000
_diffrn_orient_matrix_UB_21 -0.0644158000
_diffrn_orient_matrix_UB_22 -0.0330562000
_diffrn_orient_matrix_UB_23 0.0099023000
_diffrn_orient_matrix_UB_31 -0.0161511000
_diffrn_orient_matrix_UB_32 0.1371795000
_diffrn_orient_matrix_UB_33 -0.0002604000
_diffrn_radiation_monochromator mirror
_diffrn_radiation_type CuK\a
_diffrn_radiation_wavelength 1.54184
_diffrn_reflns_av_R_equivalents 0.0377
_diffrn_reflns_av_unetI/netI 0.0298
_diffrn_reflns_laue_measured_fraction_full 0.999
_diffrn_reflns_laue_measured_fraction_max 0.975
_diffrn_reflns_limit_h_max 25
_diffrn_reflns_limit_h_min -28
_diffrn_reflns_limit_k_max 13
_diffrn_reflns_limit_k_min -11
_diffrn_reflns_limit_l_max 34
_diffrn_reflns_limit_l_min -35
_diffrn_reflns_number 34245
_diffrn_reflns_point_group_measured_fraction_full 0.999
_diffrn_reflns_point_group_measured_fraction_max 0.975
_diffrn_reflns_theta_full 67.684
_diffrn_reflns_theta_max 74.714
_diffrn_reflns_theta_min 3.620
_diffrn_source 'SuperNova (Cu) X-ray Source'
_diffrn_standards_number 0
_exptl_absorpt_coefficient_mu 11.763
_exptl_absorpt_correction_T_max 0.997
_exptl_absorpt_correction_T_min 0.370
_exptl_absorpt_correction_type gaussian
_exptl_absorpt_process_details
;
CrysAlisPro, Agilent Technologies,
Version 1.171.35.11 (release 16-05-2011 CrysAlis171 .NET)
(compiled May 16 2011,17:55:39)
Numerical absorption correction based on gaussian integration over
            a multifaceted crystal model
;
_exptl_crystal_colour green
_exptl_crystal_colour_primary green
_exptl_crystal_density_diffrn 1.460
_exptl_crystal_density_method 'not measured'
_exptl_crystal_description plate
_exptl_crystal_F_000 3232
_exptl_crystal_size_max 0.2281
_exptl_crystal_size_mid 0.1036
_exptl_crystal_size_min 0.0151
_refine_diff_density_max 0.518
_refine_diff_density_min -0.448
_refine_diff_density_rms 0.071
_refine_ls_extinction_method none
_refine_ls_goodness_of_fit_ref 1.033
_refine_ls_hydrogen_treatment constr
_refine_ls_matrix_type full
_refine_ls_number_parameters 394
_refine_ls_number_reflns 7197
_refine_ls_number_restraints 0
_refine_ls_restrained_S_all 1.033
_refine_ls_R_factor_all 0.0387
_refine_ls_R_factor_gt 0.0280
_refine_ls_shift/su_max 0.002
_refine_ls_shift/su_mean 0.000
_refine_ls_structure_factor_coef Fsqd
_refine_ls_weighting_details 'w=1/[\s^2^(Fo^2^)+(0.0245P)^2^+6.1217P] where P=(Fo^2^+2Fc^2^)/3'
_refine_ls_weighting_scheme calc
_refine_ls_wR_factor_gt 0.0585
_refine_ls_wR_factor_ref 0.0620
_reflns_Friedel_coverage 0.000
_reflns_number_gt 6078
_reflns_number_total 7197
_reflns_threshold_expression 'I > 2\s(I)'
_cod_data_source_file c5dt00704f2.cif
_cod_data_source_block 4I
_cod_depositor_comments 'Adding full bibliography for 7035824--7035849.cif.'
_cod_database_code 7035838
_nottingham_internal_coll_name FEACLU
_nottingham_internal_coll_number 10399
_nottingham_internal_coll_client AC/STL
_nottingham_internal_coll_type custom
_nottingham_internal_coll_frame_method '\w scans'
_nottingham_internal_coll_frame_time '100.0000 and 25.0000'
_nottingham_internal_coll_frame_width 1.0000
_nottingham_internal_coll_user WL
_nottingham_internal_coll_date 1/6/2011
_nottingham_internal_process_date 02/06/2011
_nottingham_internal_process_user WL
_nottingham_internal_solution_date 02/06/2011
_nottingham_internal_solution_user AC
_nottingham_internal_refinement_date 6/5/2015
_nottingham_internal_refinement_user pczwl
_nottingham_internal_validation_date 6/5/2015
_nottingham_internal_validation_user pczwl
_nottingham_internal_archive_date 6/5/2015
_shelx_shelxl_version_number 2014/7
_chemical_oxdiff_formula 'C37 H45 Fe P2 Si2 I'
_chemical_oxdiff_usercomment 'FEACLU #10399 IN FOMBLIN FILM ON MICROMOUNT FOR AC/STL'
_shelx_space_group_comment
;
The symmetry employed for this shelxl refinement is uniquely defined
by the following loop, which should always be used as a source of
symmetry information in preference to the above space-group names.
They are only intended as comments.
;
_reflns_odcompleteness_completeness 99.89
_reflns_odcompleteness_iscentric 1
_reflns_odcompleteness_theta 67.13
_olex2_refinement_description
;
1. Fixed Uiso
 At 1.2 times of:
  All C(H) groups, All C(H,H) groups
 At 1.5 times of:
  All C(H,H,H) groups
2.a Secondary CH2 refined with riding coordinates:
 C1(H1A,H1B), C2(H2A,H2B)
2.b Aromatic/amide H refined with riding coordinates:
 C4(H4), C5(H5), C6(H6), C7(H7), C8(H8), C10(H10), C11(H11), C12(H12),
 C13(H13), C14(H14), C16(H16), C17(H17), C18(H18), C19(H19), C20(H20), C22(H22),
  C23(H23), C24(H24), C25(H25), C26(H26), C28(H28), C30(H30), C31(H31)
2.c Idealised Me refined as rotating group:
 C32(H32A,H32B,H32C), C33(H33A,H33B,H33C), C34(H34A,H34B,H34C), C35(H35A,H35B,
 H35C), C36(H36A,H36B,H36C), C37(H37A,H37B,H37C)
;
_olex2_submission_special_instructions 'No special instructions were received'

loop_
_space_group_symop_operation_xyz
'x, y, z'
'-x+1/2, -y, z+1/2'
'x+1/2, -y+1/2, -z'
'-x, y+1/2, -z+1/2'
'-x, -y, -z'
'x-1/2, y, -z-1/2'
'-x-1/2, y-1/2, z'
'x, -y-1/2, z-1/2'

loop_
_atom_site_label
_atom_site_type_symbol
_atom_site_fract_x
_atom_site_fract_y
_atom_site_fract_z
_atom_site_U_iso_or_equiv
_atom_site_adp_type
_atom_site_occupancy
_atom_site_site_symmetry_order
_atom_site_calc_flag
_atom_site_refinement_flags_posn
Fe1 Fe 0.98254(2) 0.84570(3) 0.38635(2) 0.01133(8) Uani 1 1 d .
C1 C 1.03384(11) 0.9052(3) 0.28211(8) 0.0183(5) Uani 1 1 d .
H1A H 1.0538 0.9702 0.2641 0.022 Uiso 1 1 calc R
H1B H 1.0472 0.8249 0.2701 0.022 Uiso 1 1 calc R
C2 C 0.96714(11) 0.9165(3) 0.27541(8) 0.0186(5) Uani 1 1 d .
H2A H 0.9527 0.8443 0.2580 0.022 Uiso 1 1 calc R
H2B H 0.9586 0.9905 0.2568 0.022 Uiso 1 1 calc R
P1 P 1.05442(2) 0.91902(6) 0.34371(2) 0.01406(12) Uani 1 1 d .
C3 C 1.07355(10) 1.0826(2) 0.34633(8) 0.0150(5) Uani 1 1 d .
C4 C 1.04688(11) 1.1634(2) 0.37701(8) 0.0180(5) Uani 1 1 d .
H4 H 1.0200 1.1329 0.3993 0.022 Uiso 1 1 calc R
C5 C 1.05907(11) 1.2886(3) 0.37547(9) 0.0218(6) Uani 1 1 d .
H5 H 1.0409 1.3426 0.3969 0.026 Uiso 1 1 calc R
C6 C 1.09759(11) 1.3341(3) 0.34285(9) 0.0241(6) Uani 1 1 d .
H6 H 1.1055 1.4196 0.3415 0.029 Uiso 1 1 calc R
C7 C 1.12476(11) 1.2547(3) 0.31206(9) 0.0236(6) Uani 1 1 d .
H7 H 1.1516 1.2858 0.2898 0.028 Uiso 1 1 calc R
C8 C 1.11285(11) 1.1302(3) 0.31371(8) 0.0199(5) Uani 1 1 d .
H8 H 1.1316 1.0765 0.2925 0.024 Uiso 1 1 calc R
C9 C 1.12766(11) 0.8493(3) 0.34561(8) 0.0210(6) Uani 1 1 d .
C10 C 1.17200(11) 0.9041(3) 0.37162(9) 0.0256(6) Uani 1 1 d .
H10 H 1.1649 0.9806 0.3863 0.031 Uiso 1 1 calc R
C11 C 1.22663(12) 0.8479(3) 0.37635(11) 0.0357(8) Uani 1 1 d .
H11 H 1.2566 0.8865 0.3939 0.043 Uiso 1 1 calc R
C12 C 1.23695(13) 0.7365(3) 0.35549(11) 0.0400(9) Uani 1 1 d .
H12 H 1.2737 0.6968 0.3595 0.048 Uiso 1 1 calc R
C13 C 1.19384(13) 0.6822(3) 0.32874(11) 0.0368(8) Uani 1 1 d .
H13 H 1.2015 0.6064 0.3137 0.044 Uiso 1 1 calc R
C14 C 1.13946(13) 0.7376(3) 0.32377(10) 0.0288(6) Uani 1 1 d .
H14 H 1.1101 0.6995 0.3054 0.035 Uiso 1 1 calc R
P2 P 0.92751(3) 0.92677(6) 0.33129(2) 0.01355(12) Uani 1 1 d .
C15 C 0.85510(10) 0.8685(2) 0.31413(8) 0.0169(5) Uani 1 1 d .
C16 C 0.83678(11) 0.7524(3) 0.32737(9) 0.0225(6) Uani 1 1 d .
H16 H 0.8613 0.7035 0.3464 0.027 Uiso 1 1 calc R
C17 C 0.78271(12) 0.7068(3) 0.31300(10) 0.0278(6) Uani 1 1 d .
H17 H 0.7705 0.6273 0.3223 0.033 Uiso 1 1 calc R
C18 C 0.74666(11) 0.7777(3) 0.28505(9) 0.0270(6) Uani 1 1 d .
H18 H 0.7097 0.7469 0.2754 0.032 Uiso 1 1 calc R
C19 C 0.76445(11) 0.8927(3) 0.27129(9) 0.0249(6) Uani 1 1 d .
H19 H 0.7399 0.9410 0.2520 0.030 Uiso 1 1 calc R
C20 C 0.81842(11) 0.9381(3) 0.28565(8) 0.0203(5) Uani 1 1 d .
H20 H 0.8305 1.0175 0.2760 0.024 Uiso 1 1 calc R
C21 C 0.90937(11) 1.0894(2) 0.33759(8) 0.0151(5) Uani 1 1 d .
C22 C 0.86535(11) 1.1205(2) 0.36941(8) 0.0188(5) Uani 1 1 d .
H22 H 0.8451 1.0572 0.3854 0.023 Uiso 1 1 calc R
C23 C 0.85088(12) 1.2414(3) 0.37798(9) 0.0234(6) Uani 1 1 d .
H23 H 0.8205 1.2606 0.3992 0.028 Uiso 1 1 calc R
C24 C 0.88074(13) 1.3346(3) 0.35551(9) 0.0254(6) Uani 1 1 d .
H24 H 0.8712 1.4178 0.3616 0.030 Uiso 1 1 calc R
C25 C 0.92425(13) 1.3062(3) 0.32433(9) 0.0243(6) Uani 1 1 d .
H25 H 0.9450 1.3702 0.3092 0.029 Uiso 1 1 calc R
C26 C 0.93822(11) 1.1839(2) 0.31472(8) 0.0185(5) Uani 1 1 d .
H26 H 0.9676 1.1654 0.2925 0.022 Uiso 1 1 calc R
C27 C 1.02269(10) 0.7948(2) 0.45061(8) 0.0149(5) Uani 1 1 d .
C28 C 0.96507(10) 0.7436(2) 0.44709(8) 0.0140(5) Uani 1 1 d .
H28 H 0.9571 0.6581 0.4477 0.017 Uiso 1 1 calc R
C29 C 0.92120(10) 0.8355(2) 0.44262(8) 0.0152(5) Uani 1 1 d .
C30 C 0.95302(10) 0.9495(2) 0.44151(7) 0.0139(5) Uani 1 1 d .
H30 H 0.9361 1.0285 0.4378 0.017 Uiso 1 1 calc R
C31 C 1.01396(10) 0.9245(2) 0.44680(7) 0.0142(5) Uani 1 1 d .
H31 H 1.0441 0.9845 0.4477 0.017 Uiso 1 1 calc R
Si1 Si 1.08615(3) 0.70756(6) 0.47454(2) 0.01559(14) Uani 1 1 d .
C32 C 1.14748(11) 0.8135(3) 0.48963(9) 0.0224(6) Uani 1 1 d .
H32A H 1.1619 0.8536 0.4615 0.034 Uiso 1 1 calc GR
H32B H 1.1794 0.7667 0.5039 0.034 Uiso 1 1 calc GR
H32C H 1.1334 0.8757 0.5114 0.034 Uiso 1 1 calc GR
C33 C 1.11244(13) 0.5824(3) 0.43611(9) 0.0281(6) Uani 1 1 d .
H33A H 1.0792 0.5311 0.4269 0.042 Uiso 1 1 calc GR
H33B H 1.1413 0.5323 0.4527 0.042 Uiso 1 1 calc GR
H33C H 1.1307 0.6180 0.4085 0.042 Uiso 1 1 calc GR
C34 C 1.05666(11) 0.6396(3) 0.52931(9) 0.0222(6) Uani 1 1 d .
H34A H 1.0445 0.7056 0.5502 0.033 Uiso 1 1 calc GR
H34B H 1.0872 0.5904 0.5442 0.033 Uiso 1 1 calc GR
H34C H 1.0229 0.5874 0.5221 0.033 Uiso 1 1 calc GR
Si2 Si 0.84403(3) 0.79786(7) 0.45915(2) 0.01688(14) Uani 1 1 d .
C35 C 0.84107(12) 0.8131(3) 0.52373(9) 0.0304(7) Uani 1 1 d .
H35A H 0.8686 0.7551 0.5378 0.046 Uiso 1 1 calc GR
H35B H 0.8012 0.7954 0.5345 0.046 Uiso 1 1 calc GR
H35C H 0.8518 0.8969 0.5326 0.046 Uiso 1 1 calc GR
C36 C 0.82782(12) 0.6352(3) 0.44398(12) 0.0317(7) Uani 1 1 d .
H36A H 0.8391 0.6199 0.4118 0.048 Uiso 1 1 calc GR
H36B H 0.7858 0.6196 0.4478 0.048 Uiso 1 1 calc GR
H36C H 0.8500 0.5807 0.4644 0.048 Uiso 1 1 calc GR
C37 C 0.78545(10) 0.8993(3) 0.43573(9) 0.0219(6) Uani 1 1 d .
H37A H 0.7933 0.9843 0.4448 0.033 Uiso 1 1 calc GR
H37B H 0.7474 0.8738 0.4482 0.033 Uiso 1 1 calc GR
H37C H 0.7848 0.8932 0.4019 0.033 Uiso 1 1 calc GR
I1 I 0.98673(2) 0.63531(2) 0.34088(2) 0.01976(5) Uani 1 1 d .

loop_
_atom_site_aniso_label
_atom_site_aniso_U_11
_atom_site_aniso_U_22
_atom_site_aniso_U_33
_atom_site_aniso_U_23
_atom_site_aniso_U_13
_atom_site_aniso_U_12
Fe1 0.01178(16) 0.00992(19) 0.01229(16) -0.00016(14) 0.00016(13) -0.00066(15)
C1 0.0198(12) 0.0207(14) 0.0143(11) -0.0033(10) 0.0029(9) -0.0008(11)
C2 0.0204(12) 0.0205(14) 0.0149(11) -0.0039(10) -0.0010(9) 0.0002(11)
P1 0.0127(3) 0.0155(3) 0.0140(3) -0.0004(2) 0.0019(2) 0.0003(2)
C3 0.0120(11) 0.0168(13) 0.0162(10) 0.0017(10) -0.0022(9) -0.0021(10)
C4 0.0177(11) 0.0178(14) 0.0184(11) 0.0016(10) -0.0006(9) -0.0043(11)
C5 0.0241(13) 0.0175(14) 0.0238(12) -0.0013(11) -0.0036(10) -0.0025(11)
C6 0.0226(13) 0.0177(14) 0.0321(14) 0.0064(12) -0.0078(11) -0.0058(11)
C7 0.0151(12) 0.0300(16) 0.0257(13) 0.0099(12) -0.0026(10) -0.0061(12)
C8 0.0147(11) 0.0257(15) 0.0192(11) 0.0033(11) -0.0006(9) -0.0036(11)
C9 0.0172(12) 0.0269(16) 0.0190(12) 0.0064(11) 0.0061(9) 0.0040(11)
C10 0.0191(12) 0.0334(17) 0.0244(12) 0.0055(12) 0.0004(10) 0.0039(12)
C11 0.0188(13) 0.054(2) 0.0347(15) 0.0134(16) 0.0026(12) 0.0046(14)
C12 0.0223(14) 0.057(2) 0.0409(17) 0.0198(17) 0.0130(13) 0.0181(15)
C13 0.0317(16) 0.040(2) 0.0390(16) 0.0075(15) 0.0189(13) 0.0163(15)
C14 0.0266(14) 0.0323(17) 0.0276(14) 0.0032(13) 0.0077(11) 0.0070(13)
P2 0.0135(3) 0.0126(3) 0.0145(3) -0.0010(2) -0.0013(2) -0.0008(2)
C15 0.0153(11) 0.0191(14) 0.0163(11) -0.0065(10) -0.0005(9) -0.0019(11)
C16 0.0204(13) 0.0241(15) 0.0230(12) -0.0012(11) -0.0027(10) -0.0025(12)
C17 0.0274(14) 0.0269(17) 0.0290(14) -0.0042(12) -0.0012(11) -0.0089(13)
C18 0.0164(12) 0.0373(18) 0.0273(13) -0.0123(12) -0.0009(11) -0.0047(12)
C19 0.0168(12) 0.0314(17) 0.0265(13) -0.0078(12) -0.0029(10) 0.0055(12)
C20 0.0180(12) 0.0195(14) 0.0234(12) -0.0046(11) -0.0011(10) 0.0019(11)
C21 0.0186(11) 0.0114(12) 0.0153(10) -0.0009(9) -0.0043(9) -0.0012(10)
C22 0.0222(12) 0.0167(14) 0.0175(11) -0.0002(10) 0.0005(10) -0.0011(11)
C23 0.0281(13) 0.0226(15) 0.0193(12) -0.0035(11) -0.0008(10) 0.0062(12)
C24 0.0433(17) 0.0126(14) 0.0204(12) -0.0017(10) -0.0100(11) 0.0061(12)
C25 0.0375(16) 0.0180(14) 0.0173(11) 0.0048(11) -0.0059(11) -0.0054(13)
C26 0.0227(12) 0.0176(14) 0.0153(11) 0.0005(10) -0.0036(9) -0.0024(11)
C27 0.0157(11) 0.0177(13) 0.0114(10) 0.0005(9) 0.0004(8) -0.0007(10)
C28 0.0157(11) 0.0115(12) 0.0149(11) 0.0014(9) 0.0005(9) -0.0014(10)
C29 0.0163(11) 0.0145(13) 0.0149(10) 0.0010(9) 0.0025(9) -0.0014(10)
C30 0.0170(11) 0.0120(13) 0.0127(10) -0.0025(9) 0.0016(9) -0.0002(10)
C31 0.0157(11) 0.0171(13) 0.0098(9) -0.0022(9) 0.0007(8) -0.0032(11)
Si1 0.0152(3) 0.0156(3) 0.0160(3) 0.0000(3) -0.0018(2) 0.0021(3)
C32 0.0144(12) 0.0265(16) 0.0263(13) 0.0029(11) -0.0012(10) 0.0000(11)
C33 0.0329(15) 0.0256(16) 0.0257(13) -0.0048(12) -0.0017(11) 0.0079(13)
C34 0.0236(13) 0.0207(14) 0.0224(12) 0.0049(11) -0.0018(10) -0.0008(12)
Si2 0.0124(3) 0.0175(4) 0.0207(3) 0.0022(3) 0.0011(2) -0.0018(3)
C35 0.0221(13) 0.045(2) 0.0246(13) 0.0067(13) 0.0036(11) -0.0046(13)
C36 0.0227(14) 0.0214(16) 0.0511(18) 0.0049(14) -0.0009(13) -0.0031(12)
C37 0.0139(11) 0.0234(15) 0.0283(13) 0.0008(11) 0.0014(10) -0.0027(11)
I1 0.02531(9) 0.01219(9) 0.02177(8) -0.00436(6) 0.00075(6) -0.00002(7)

loop_
_atom_type_symbol
_atom_type_description
_atom_type_scat_dispersion_real
_atom_type_scat_dispersion_imag
_atom_type_scat_source
C C 0.0181 0.0091 'International Tables Vol C Tables 4.2.6.8 and 6.1.1.4'
H H 0.0000 0.0000 'International Tables Vol C Tables 4.2.6.8 and 6.1.1.4'
Si Si 0.2541 0.3302 'International Tables Vol C Tables 4.2.6.8 and 6.1.1.4'
P P 0.2955 0.4335 'International Tables Vol C Tables 4.2.6.8 and 6.1.1.4'
Fe Fe -1.1336 3.1974 'International Tables Vol C Tables 4.2.6.8 and 6.1.1.4'
I I -0.3257 6.8362 'International Tables Vol C Tables 4.2.6.8 and 6.1.1.4'

loop_
_exptl_crystal_face_index_h
_exptl_crystal_face_index_k
_exptl_crystal_face_index_l
_exptl_crystal_face_perp_dist
_exptl_oxdiff_crystal_face_indexfrac_h
_exptl_oxdiff_crystal_face_indexfrac_k
_exptl_oxdiff_crystal_face_indexfrac_l
_exptl_oxdiff_crystal_face_x
_exptl_oxdiff_crystal_face_y
_exptl_oxdiff_crystal_face_z
-13 -3 2 0.0534 -12.9852 -2.9923 2.0254 0.0723 0.9554 -0.2013
-13 4 1 0.0371 -12.9934 3.9987 0.9931 0.0777 0.7146 0.7581
14 2 -2 0.0492 13.9855 1.9933 -2.0216 -0.0777 -0.9868 0.0481
13 -3 -1 0.0676 12.9922 -2.9999 -0.9978 -0.0844 -0.7476 -0.6211
-1 0 -19 0.0090 -0.9990 -0.0108 -18.9871 1.0065 -0.1233 0.0196
1 0 19 0.0060 0.9990 0.0108 18.9871 -1.0065 0.1233 -0.0196

loop_
_geom_angle_atom_site_label_1
_geom_angle_atom_site_label_2
_geom_angle_atom_site_label_3
_geom_angle
P1 Fe1 P2 82.78(2)
P1 Fe1 I1 90.57(2)
P2 Fe1 I1 90.55(2)
C27 Fe1 P1 105.14(7)
C27 Fe1 P2 165.81(7)
C27 Fe1 C29 66.96(9)
C27 Fe1 I1 100.97(7)
C28 Fe1 P1 142.72(7)
C28 Fe1 P2 134.46(7)
C28 Fe1 C27 39.25(9)
C28 Fe1 C29 38.93(9)
C28 Fe1 I1 87.86(7)
C29 Fe1 P1 158.09(7)
C29 Fe1 P2 101.31(7)
C29 Fe1 I1 110.77(7)
C30 Fe1 P1 118.38(7)
C30 Fe1 P2 98.70(7)
C30 Fe1 C27 67.23(9)
C30 Fe1 C28 65.62(9)
C30 Fe1 C29 39.89(9)
C30 Fe1 C31 40.22(9)
C30 Fe1 I1 150.39(7)
C31 Fe1 P1 93.67(7)
C31 Fe1 P2 129.53(7)
C31 Fe1 C27 39.66(10)
C31 Fe1 C28 65.44(9)
C31 Fe1 C29 66.97(9)
C31 Fe1 I1 139.91(7)
H1A C1 H1B 108.0
C2 C1 H1A 109.3
C2 C1 H1B 109.3
C2 C1 P1 111.48(16)
P1 C1 H1A 109.3
P1 C1 H1B 109.3
C1 C2 H2A 109.2
C1 C2 H2B 109.2
C1 C2 P2 112.15(16)
H2A C2 H2B 107.9
P2 C2 H2A 109.2
P2 C2 H2B 109.2
C1 P1 Fe1 108.71(8)
C3 P1 Fe1 120.40(8)
C3 P1 C1 100.33(12)
C9 P1 Fe1 120.68(9)
C9 P1 C1 103.08(11)
C9 P1 C3 100.65(12)
C4 C3 P1 122.51(18)
C4 C3 C8 118.3(2)
C8 C3 P1 118.92(19)
C3 C4 H4 119.6
C3 C4 C5 120.9(2)
C5 C4 H4 119.6
C4 C5 H5 120.0
C6 C5 C4 120.0(3)
C6 C5 H5 120.0
C5 C6 H6 120.1
C5 C6 C7 119.8(3)
C7 C6 H6 120.1
C6 C7 H7 119.9
C8 C7 C6 120.1(2)
C8 C7 H7 119.9
C3 C8 H8 119.6
C7 C8 C3 120.8(3)
C7 C8 H8 119.6
C10 C9 P1 119.9(2)
C10 C9 C14 118.5(2)
C14 C9 P1 121.5(2)
C9 C10 H10 119.6
C9 C10 C11 120.8(3)
C11 C10 H10 119.6
C10 C11 H11 120.1
C12 C11 C10 119.8(3)
C12 C11 H11 120.1
C11 C12 H12 120.0
C11 C12 C13 120.1(3)
C13 C12 H12 120.0
C12 C13 H13 119.8
C12 C13 C14 120.4(3)
C14 C13 H13 119.8
C9 C14 H14 119.8
C13 C14 C9 120.3(3)
C13 C14 H14 119.8
C2 P2 Fe1 109.04(8)
C15 P2 Fe1 124.46(9)
C15 P2 C2 100.47(11)
C21 P2 Fe1 116.38(8)
C21 P2 C2 104.81(12)
C21 P2 C15 99.14(11)
C16 C15 P2 120.81(19)
C16 C15 C20 118.6(2)
C20 C15 P2 120.6(2)
C15 C16 H16 119.7
C15 C16 C17 120.7(3)
C17 C16 H16 119.7
C16 C17 H17 120.0
C18 C17 C16 119.9(3)
C18 C17 H17 120.0
C17 C18 H18 120.0
C19 C18 C17 120.1(2)
C19 C18 H18 120.0
C18 C19 H19 120.0
C18 C19 C20 120.0(3)
C20 C19 H19 120.0
C15 C20 H20 119.6
C19 C20 C15 120.8(3)
C19 C20 H20 119.6
C22 C21 P2 117.45(19)
C26 C21 P2 124.35(19)
C26 C21 C22 118.1(2)
C21 C22 H22 119.4
C23 C22 C21 121.2(2)
C23 C22 H22 119.4
C22 C23 H23 120.0
C22 C23 C24 119.9(2)
C24 C23 H23 120.0
C23 C24 H24 120.1
C25 C24 C23 119.8(3)
C25 C24 H24 120.1
C24 C25 H25 119.7
C24 C25 C26 120.6(3)
C26 C25 H25 119.7
C21 C26 C25 120.3(2)
C21 C26 H26 119.8
C25 C26 H26 119.8
C28 C27 Fe1 69.34(13)
C28 C27 C31 104.6(2)
C28 C27 Si1 122.69(19)
C31 C27 Fe1 67.56(13)
C31 C27 Si1 129.79(18)
Si1 C27 Fe1 141.70(13)
Fe1 C28 H28 124.5
C27 C28 Fe1 71.41(13)
C27 C28 H28 123.9
C29 C28 Fe1 71.73(13)
C29 C28 C27 112.2(2)
C29 C28 H28 123.9
C28 C29 Fe1 69.34(13)
C28 C29 C30 104.8(2)
C28 C29 Si2 119.00(18)
C30 C29 Fe1 67.05(12)
C30 C29 Si2 132.04(19)
Si2 C29 Fe1 144.89(13)
Fe1 C30 H30 122.9
C29 C30 Fe1 73.06(13)
C29 C30 H30 125.6
C31 C30 Fe1 70.15(13)
C31 C30 C29 108.9(2)
C31 C30 H30 125.6
Fe1 C31 H31 123.9
C27 C31 Fe1 72.78(13)
C27 C31 H31 125.3
C30 C31 Fe1 69.63(13)
C30 C31 C27 109.4(2)
C30 C31 H31 125.3
C27 Si1 C32 110.66(12)
C27 Si1 C34 103.68(11)
C32 Si1 C34 108.44(12)
C33 Si1 C27 113.78(12)
C33 Si1 C32 110.63(13)
C33 Si1 C34 109.31(13)
Si1 C32 H32A 109.5
Si1 C32 H32B 109.5
Si1 C32 H32C 109.5
H32A C32 H32B 109.5
H32A C32 H32C 109.5
H32B C32 H32C 109.5
Si1 C33 H33A 109.5
Si1 C33 H33B 109.5
Si1 C33 H33C 109.5
H33A C33 H33B 109.5
H33A C33 H33C 109.5
H33B C33 H33C 109.5
Si1 C34 H34A 109.5
Si1 C34 H34B 109.5
Si1 C34 H34C 109.5
H34A C34 H34B 109.5
H34A C34 H34C 109.5
H34B C34 H34C 109.5
C29 Si2 C35 105.60(11)
C36 Si2 C29 109.60(12)
C36 Si2 C35 108.14(15)
C37 Si2 C29 116.88(12)
C37 Si2 C35 106.45(13)
C37 Si2 C36 109.74(13)
Si2 C35 H35A 109.5
Si2 C35 H35B 109.5
Si2 C35 H35C 109.5
H35A C35 H35B 109.5
H35A C35 H35C 109.5
H35B C35 H35C 109.5
Si2 C36 H36A 109.5
Si2 C36 H36B 109.5
Si2 C36 H36C 109.5
H36A C36 H36B 109.5
H36A C36 H36C 109.5
H36B C36 H36C 109.5
Si2 C37 H37A 109.5
Si2 C37 H37B 109.5
Si2 C37 H37C 109.5
H37A C37 H37B 109.5
H37A C37 H37C 109.5
H37B C37 H37C 109.5

loop_
_geom_bond_atom_site_label_1
_geom_bond_atom_site_label_2
_geom_bond_distance
Fe1 P1 2.2018(7)
Fe1 P2 2.2116(7)
Fe1 C27 2.144(2)
Fe1 C28 2.117(2)
Fe1 C29 2.149(2)
Fe1 C30 2.068(2)
Fe1 C31 2.075(2)
Fe1 I1 2.6464(4)
C1 H1A 0.9900
C1 H1B 0.9900
C1 C2 1.538(3)
C1 P1 1.848(2)
C2 H2A 0.9900
C2 H2B 0.9900
C2 P2 1.855(2)
P1 C3 1.839(3)
P1 C9 1.836(3)
C3 C4 1.390(4)
C3 C8 1.401(3)
C4 H4 0.9500
C4 C5 1.395(4)
C5 H5 0.9500
C5 C6 1.381(4)
C6 H6 0.9500
C6 C7 1.388(4)
C7 H7 0.9500
C7 C8 1.386(4)
C8 H8 0.9500
C9 C10 1.395(4)
C9 C14 1.399(4)
C10 H10 0.9500
C10 C11 1.395(4)
C11 H11 0.9500
C11 C12 1.377(5)
C12 H12 0.9500
C12 C13 1.384(5)
C13 H13 0.9500
C13 C14 1.387(4)
C14 H14 0.9500
P2 C15 1.838(2)
P2 C21 1.830(3)
C15 C16 1.387(4)
C15 C20 1.399(4)
C16 H16 0.9500
C16 C17 1.393(4)
C17 H17 0.9500
C17 C18 1.388(4)
C18 H18 0.9500
C18 C19 1.377(4)
C19 H19 0.9500
C19 C20 1.390(4)
C20 H20 0.9500
C21 C22 1.403(3)
C21 C26 1.390(4)
C22 H22 0.9500
C22 C23 1.383(4)
C23 H23 0.9500
C23 C24 1.385(4)
C24 H24 0.9500
C24 C25 1.376(4)
C25 H25 0.9500
C25 C26 1.399(4)
C26 H26 0.9500
C27 C28 1.432(3)
C27 C31 1.433(4)
C27 Si1 1.865(2)
C28 H28 0.9500
C28 C29 1.422(3)
C29 C30 1.441(3)
C29 Si2 1.869(2)
C30 H30 0.9500
C30 C31 1.425(3)
C31 H31 0.9500
Si1 C32 1.866(3)
Si1 C33 1.859(3)
Si1 C34 1.873(3)
C32 H32A 0.9800
C32 H32B 0.9800
C32 H32C 0.9800
C33 H33A 0.9800
C33 H33B 0.9800
C33 H33C 0.9800
C34 H34A 0.9800
C34 H34B 0.9800
C34 H34C 0.9800
Si2 C35 1.876(3)
Si2 C36 1.864(3)
Si2 C37 1.862(3)
C35 H35A 0.9800
C35 H35B 0.9800
C35 H35C 0.9800
C36 H36A 0.9800
C36 H36B 0.9800
C36 H36C 0.9800
C37 H37A 0.9800
C37 H37B 0.9800
C37 H37C 0.9800

loop_
_geom_torsion_atom_site_label_1
_geom_torsion_atom_site_label_2
_geom_torsion_atom_site_label_3
_geom_torsion_atom_site_label_4
_geom_torsion
Fe1 P1 C3 C4 4.6(2)
Fe1 P1 C3 C8 -169.95(16)
Fe1 P1 C9 C10 -100.8(2)
Fe1 P1 C9 C14 75.2(2)
Fe1 P2 C15 C16 -15.5(2)
Fe1 P2 C15 C20 167.43(16)
Fe1 P2 C21 C22 -77.35(19)
Fe1 P2 C21 C26 99.3(2)
Fe1 C27 C28 C29 -60.36(17)
Fe1 C27 C31 C30 60.27(15)
Fe1 C27 Si1 C32 98.5(2)
Fe1 C27 Si1 C33 -26.8(3)
Fe1 C27 Si1 C34 -145.4(2)
Fe1 C28 C29 C30 -57.93(15)
Fe1 C28 C29 Si2 142.24(17)
Fe1 C29 C30 C31 -61.35(15)
Fe1 C29 Si2 C35 175.9(2)
Fe1 C29 Si2 C36 59.6(3)
Fe1 C29 Si2 C37 -66.0(3)
Fe1 C30 C31 C27 -62.22(16)
C1 C2 P2 Fe1 -22.9(2)
C1 C2 P2 C15 -155.13(19)
C1 C2 P2 C21 102.4(2)
C1 P1 C3 C4 123.6(2)
C1 P1 C3 C8 -50.9(2)
C1 P1 C9 C10 137.9(2)
C1 P1 C9 C14 -46.1(2)
C2 C1 P1 Fe1 31.2(2)
C2 C1 P1 C3 -96.05(19)
C2 C1 P1 C9 160.35(19)
C2 P2 C15 C16 106.4(2)
C2 P2 C15 C20 -70.6(2)
C2 P2 C21 C22 162.14(18)
C2 P2 C21 C26 -21.2(2)
P1 C1 C2 P2 -5.0(2)
P1 C3 C4 C5 -174.76(19)
P1 C3 C8 C7 174.68(19)
P1 C9 C10 C11 175.2(2)
P1 C9 C14 C13 -174.9(2)
C3 P1 C9 C10 34.5(2)
C3 P1 C9 C14 -149.5(2)
C3 C4 C5 C6 0.7(4)
C4 C3 C8 C7 -0.1(4)
C4 C5 C6 C7 -0.9(4)
C5 C6 C7 C8 0.6(4)
C6 C7 C8 C3 -0.1(4)
C8 C3 C4 C5 -0.2(4)
C9 P1 C3 C4 -130.8(2)
C9 P1 C3 C8 54.6(2)
C9 C10 C11 C12 -0.6(4)
C10 C9 C14 C13 1.1(4)
C10 C11 C12 C13 2.0(4)
C11 C12 C13 C14 -1.8(5)
C12 C13 C14 C9 0.2(4)
C14 C9 C10 C11 -0.9(4)
P2 C15 C16 C17 -177.8(2)
P2 C15 C20 C19 177.80(19)
P2 C21 C22 C23 176.8(2)
P2 C21 C26 C25 -175.15(19)
C15 P2 C21 C22 58.7(2)
C15 P2 C21 C26 -124.7(2)
C15 C16 C17 C18 0.2(4)
C16 C15 C20 C19 0.7(4)
C16 C17 C18 C19 0.4(4)
C17 C18 C19 C20 -0.4(4)
C18 C19 C20 C15 -0.1(4)
C20 C15 C16 C17 -0.7(4)
C21 P2 C15 C16 -146.5(2)
C21 P2 C15 C20 36.4(2)
C21 C22 C23 C24 -1.1(4)
C22 C21 C26 C25 1.5(3)
C22 C23 C24 C25 0.8(4)
C23 C24 C25 C26 0.7(4)
C24 C25 C26 C21 -1.8(4)
C26 C21 C22 C23 0.0(4)
C27 C28 C29 Fe1 60.17(17)
C27 C28 C29 C30 2.2(3)
C27 C28 C29 Si2 -157.59(17)
C28 C27 C31 Fe1 -59.87(15)
C28 C27 C31 C30 0.4(2)
C28 C27 Si1 C32 -163.69(19)
C28 C27 Si1 C33 71.0(2)
C28 C27 Si1 C34 -47.6(2)
C28 C29 C30 Fe1 59.44(15)
C28 C29 C30 C31 -1.9(2)
C28 C29 Si2 C35 80.9(2)
C28 C29 Si2 C36 -35.3(2)
C28 C29 Si2 C37 -160.96(18)
C29 C30 C31 Fe1 63.19(16)
C29 C30 C31 C27 1.0(3)
C30 C29 Si2 C35 -72.4(3)
C30 C29 Si2 C36 171.3(2)
C30 C29 Si2 C37 45.7(3)
C31 C27 C28 Fe1 58.69(15)
C31 C27 C28 C29 -1.7(3)
C31 C27 Si1 C32 -6.2(3)
C31 C27 Si1 C33 -131.5(2)
C31 C27 Si1 C34 109.9(2)
Si1 C27 C28 Fe1 -138.99(17)
Si1 C27 C28 C29 160.64(17)
Si1 C27 C31 Fe1 139.6(2)
Si1 C27 C31 C30 -160.17(17)
Si2 C29 C30 Fe1 -144.5(2)
Si2 C29 C30 C31 154.13(19)
